data_2102050
loop_
_publ_author_name
'Nagel, Norbert'
'Bock, Hans'
'Eller, Peter'

_publ_section_title
;
 Dimorphism and inclusion compounds of
 <i>N</i>,<i>N</i>'-di(benzenesulfonyl)-<i>p</i>-phenylenediamine
;
_journal_issue 2
_journal_name_full 'Acta Crystallographica Section B'
_journal_page_first 234
_journal_page_last 244
_journal_paper_doi 10.1107/S0108768199005790
_journal_volume 56
_journal_year 2000
_chemical_formula_iupac 'C18 H16 N2 O4 S2,C O (C H3)2'
_chemical_formula_moiety 'C18 H16 N2 O4 S2,C3 H6 O'
_chemical_formula_sum 'C21 H22 N2 O5 S2'
_chemical_formula_weight 446.53
_chemical_name_systematic
;
 ?
;
_space_group_IT_number 60
_symmetry_cell_setting orthorhombic
_symmetry_space_group_name_Hall '-P 2n 2ab'
_symmetry_space_group_name_H-M 'P b c n'
_audit_creation_method SHELXL
_cell_angle_alpha 90.00
_cell_angle_beta 90.00
_cell_angle_gamma 90.00
_cell_formula_units_Z 4
_cell_length_a 17.503(2)
_cell_length_b 7.7310(9)
_cell_length_c 15.188(2)
_cell_measurement_reflns_used 90
_cell_measurement_temperature 150(2)
_cell_measurement_theta_max 19
_cell_measurement_theta_min 10
_cell_volume 2055.2(4)
_computing_structure_refinement 'SHELXL-93 (Sheldrick, 1993)'
_computing_structure_solution 'SHELXS-86 (Sheldrick, 1990)'
_diffrn_ambient_temperature 150(2)
_diffrn_measurement_device 'Siemens P4 four circle'
_diffrn_measurement_method '\w scan'
_diffrn_radiation_monochromator graphite
_diffrn_radiation_source 'fine-focus sealed tube'
_diffrn_radiation_type MoK\a
_diffrn_radiation_wavelength .71073
_diffrn_reflns_av_R_equivalents .0202
_diffrn_reflns_av_sigmaI/netI .0268
_diffrn_reflns_limit_h_max 21
_diffrn_reflns_limit_h_min -1
_diffrn_reflns_limit_k_max 9
_diffrn_reflns_limit_k_min -1
_diffrn_reflns_limit_l_max 18
_diffrn_reflns_limit_l_min -1
_diffrn_reflns_number 2658
_diffrn_reflns_theta_max 26.00
_diffrn_reflns_theta_min 2.33
_diffrn_standards_interval_count 100
_diffrn_standards_number 4
_exptl_absorpt_coefficient_mu .296
_exptl_crystal_colour colourless
_exptl_crystal_density_diffrn 1.443
_exptl_crystal_description block
_exptl_crystal_F_000 936
_exptl_crystal_size_max .70
_exptl_crystal_size_mid .65
_exptl_crystal_size_min .40
_refine_diff_density_max .386
_refine_diff_density_min -.331
_refine_ls_extinction_coef .0071(7)
_refine_ls_extinction_method SHELXL93
_refine_ls_goodness_of_fit_all 1.040
_refine_ls_goodness_of_fit_obs 1.073
_refine_ls_matrix_type full
_refine_ls_number_parameters 144
_refine_ls_number_reflns 2013
_refine_ls_number_restraints 3
_refine_ls_restrained_S_all 1.055
_refine_ls_restrained_S_obs 1.072
_refine_ls_R_factor_all .0595
_refine_ls_R_factor_obs .0422
_refine_ls_shift/esd_max .000
_refine_ls_shift/esd_mean .000
_refine_ls_structure_factor_coef Fsqd
_refine_ls_weighting_details 'w=1/[\s^2^(Fo^2^)+(0.0446P)^2^+2.2606P] where P=(Fo^2^+2Fc^2^)/3'
_refine_ls_weighting_scheme calc
_refine_ls_wR_factor_all .1136
_refine_ls_wR_factor_obs .1007
_reflns_number_observed 1564
_reflns_number_total 2016
_reflns_observed_criterion >2sigma(I)
_cod_data_source_file se0270.cif
_cod_data_source_block bock503
_cod_depositor_comments
;
The following automatic conversions were performed:

'_refine_ls_weighting_scheme' value 'calc
w=1/[\s^2^(Fo^2^)+(0.0446P)^2^+2.2606P] where P=(Fo^2^+2Fc^2^)/3' was
changed to 'calc'. New tag '_refine_ls_weighting_details' was
created. The value of the new tag was set to
'w=1/[\s^2^(Fo^2^)+(0.0446P)^2^+2.2606P] where P=(Fo^2^+2Fc^2^)/3'.

Automatic conversion script
Id: cif_fix_values 3143 2015-03-26 13:38:13Z robertas 
;
_cod_original_cell_volume 2055.1(4)
_cod_original_sg_symbol_H-M Pbcn
_cod_database_code 2102050

loop_
_symmetry_equiv_pos_as_xyz
'x, y, z'
'-x+1/2, -y+1/2, z+1/2'
'-x, y, -z+1/2'
'x+1/2, -y+1/2, -z'
'-x, -y, -z'
'x-1/2, y-1/2, -z-1/2'
'x, -y, z-1/2'
'-x-1/2, y-1/2, z'

loop_
_atom_site_aniso_label
_atom_site_aniso_U_11
_atom_site_aniso_U_22
_atom_site_aniso_U_33
_atom_site_aniso_U_12
_atom_site_aniso_U_13
_atom_site_aniso_U_23
S1 .0180(3) .0195(3) .0356(3) .0028(2) .0004(2) -.0003(2)
O1 .0191(8) .0290(8) .0544(10) .0058(7) .0052(8) -.0013(8)
O2 .0242(8) .0228(8) .0467(10) -.0009(7) .0012(7) -.0054(7)
N1 .0142(9) .0215(9) .0314(10) -.0006(8) .0015(8) .0038(8)
C1 .0154(10) .0226(10) .0222(10) .0023(8) -.0003(8) .0028(8)
C2 .0145(10) .0228(11) .0399(13) -.0030(8) .0008(9) .0028(10)
C3 .0211(11) .0186(10) .0441(14) -.0011(9) -.0010(10) -.0006(10)
C10 .0355(13) .0230(11) .0345(13) .0035(10) -.0060(11) .0065(10)
C11 .0404(15) .0383(14) .0424(15) .0006(12) -.0027(12) .0119(12)
C12 .069(2) .055(2) .044(2) .001(2) -.001(2) .018(2)
C13 .102(3) .052(2) .036(2) .001(2) -.020(2) .0156(14)
C14 .087(3) .046(2) .051(2) -.011(2) -.030(2) .008(2)
C15 .051(2) .0332(14) .051(2) -.0082(13) -.0154(14) .0097(13)
C20 .047(2) .024(2) .042(2) .000 -.002(2) .000

loop_
_atom_site_label
_atom_site_fract_x
_atom_site_fract_y
_atom_site_fract_z
_atom_site_U_iso_or_equiv
_atom_site_thermal_displace_type
_atom_site_calc_flag
_atom_site_refinement_flags
_atom_site_occupancy
_atom_site_disorder_group
_atom_site_type_symbol
S1 .16553(3) .14541(7) .50034(4) .0244(2) Uani d . 1 . S
O1 .24182(9) .1232(2) .46828(12) .0342(4) Uani d . 1 . O
O2 .10893(9) .0208(2) .47845(11) .0313(4) Uani d . 1 . O
N1 .13919(10) .3334(2) .46212(13) .0224(4) Uani d . 1 . N
H1N .1759(14) .401(3) .4564(16) .024(7) Uiso d . 1 . H
C1 .06814(11) .4140(3) .48302(13) .0201(4) Uani d . 1 . C
C2 .06696(12) .5911(3) .4939(2) .0257(5) Uani d . 1 . C
H2 .11325(12) .6547(3) .4896(2) .031 Uiso calc R 1 . H
C3 .00039(13) .3229(3) .4891(2) .0280(5) Uani d . 1 . C
H3 .00027(13) .2009(3) .4816(2) .034 Uiso calc R 1 . H
C10 .16958(14) .1617(3) .6154(2) .0310(6) Uani d . 1 . C
C11 .1123(2) .0894(4) .6663(2) .0403(6) Uani d . 1 . C
H11 .0704(2) .0321(4) .6394(2) .048 Uiso calc R 1 . H
C12 .1170(2) .1018(4) .7566(2) .0561(9) Uani d . 1 . C
H12 .0780(2) .0535(4) .7925(2) .067 Uiso calc R 1 . H
C13 .1782(2) .1838(4) .7948(2) .0636(10) Uani d . 1 . C
H13 .1814(2) .1909(4) .8572(2) .076 Uiso calc R 1 . H
C14 .2345(2) .2552(4) .7444(2) .0612(10) Uani d . 1 . C
H14 .2762(2) .3126(4) .7718(2) .073 Uiso calc R 1 . H
C15 .2311(2) .2443(4) .6536(2) .0451(7) Uani d . 1 . C
H15 .2704(2) .2929(4) .6181(2) .054 Uiso calc R 1 . H
C20 .5000 .1442(4) .7500 .0374(9) Uani d SD 1 . C
O3 .5259(7) .2894(11) .7307(8) .043(2) Uiso d PD .25 1 O
C21 .4197(3) .1024(8) .7301(4) .0487(14) Uiso d PD .50 1 C
H21A .4085(3) -.0160(8) .7493(4) .073 Uiso calc PR .50 1 H
H21B .4110(3) .1120(8) .6665(4) .073 Uiso calc PR .50 1 H
H21C .3861(3) .1834(8) .7612(4) .073 Uiso calc PR .50 1 H
O3' .4786(7) .2927(11) .7365(8) .046(3) Uiso d PD .25 2 O
C21' .4481(4) -.0029(9) .7343(5) .062(2) Uiso d PD .50 2 C
H21D .4780(4) -.1093(9) .7281(5) .093 Uiso calc PR .50 2 H
H21E .4189(4) .0174(9) .6801(5) .093 Uiso calc PR .50 2 H
H21F .4128(4) -.0144(9) .7840(5) .093 Uiso calc PR .50 2 H

loop_
_atom_type_symbol
_atom_type_description
_atom_type_scat_dispersion_real
_atom_type_scat_dispersion_imag
_atom_type_scat_source
C C .0033 .0016 'International Tables Vol C Tables 4.2.6.8 and 6.1.1.4'
H H .0000 .0000 'International Tables Vol C Tables 4.2.6.8 and 6.1.1.4'
N N .0061 .0033 'International Tables Vol C Tables 4.2.6.8 and 6.1.1.4'
O O .0106 .0060 'International Tables Vol C Tables 4.2.6.8 and 6.1.1.4'
S S .1246 .1234 'International Tables Vol C Tables 4.2.6.8 and 6.1.1.4'

loop_
_geom_angle_atom_site_label_1
_geom_angle_atom_site_label_2
_geom_angle_atom_site_label_3
_geom_angle_site_symmetry_1
_geom_angle_site_symmetry_3
_geom_angle
O2 S1 O1 . . 119.30(10)
O2 S1 N1 . . 108.87(10)
O1 S1 N1 . . 104.44(10)
O2 S1 C10 . . 108.05(11)
O1 S1 C10 . . 108.06(11)
N1 S1 C10 . . 107.59(11)
C1 N1 S1 . . 123.8(2)
C2 C1 C3 . . 119.0(2)
C2 C1 N1 . . 118.2(2)
C3 C1 N1 . . 122.7(2)
C3 C2 C1 5_566 . 121.0(2)
C2 C3 C1 5_566 . 120.0(2)
C15 C10 C11 . . 121.2(3)
C15 C10 S1 . . 118.9(2)
C11 C10 S1 . . 119.9(2)
C12 C11 C10 . . 119.0(3)
C13 C12 C11 . . 120.0(3)
C14 C13 C12 . . 120.9(3)
C13 C14 C15 . . 120.2(3)
C10 C15 C14 . . 118.7(3)
O3' C20 O3' 3_656 . 40.7(9)
O3 C20 O3 . 3_656 51.4(10)
O3 C20 C21 . . 119.8(7)
O3 C20 C21 3_656 . 84.2(6)
O3 C20 C21 . 3_656 84.2(6)
O3 C20 C21 3_656 3_656 119.8(7)
C21 C20 C21 . 3_656 154.7(6)
O3' C20 C21' 3_656 . 159.7(7)
O3' C20 C21' . . 120.5(6)
O3' C20 C21' 3_656 3_656 120.5(6)
O3' C20 C21' . 3_656 159.7(7)
C21' C20 C21' . 3_656 79.1(6)
O3 O3 C20 3_656 . 64.3(5)
O3 O3 C21 3_656 3_656 105.1(9)
C20 O3 C21 . 3_656 53.2(4)
O3' O3' C20 3_656 . 69.6(5)

loop_
_geom_bond_atom_site_label_1
_geom_bond_atom_site_label_2
_geom_bond_site_symmetry_2
_geom_bond_distance
S1 O2 . 1.421(2)
S1 O1 . 1.432(2)
S1 N1 . 1.631(2)
S1 C10 . 1.754(3)
N1 C1 . 1.427(3)
C1 C2 . 1.379(3)
C1 C3 . 1.382(3)
C2 C3 5_566 1.378(3)
C3 C2 5_566 1.378(3)
C10 C15 . 1.380(4)
C10 C11 . 1.383(4)
C11 C12 . 1.377(4)
C12 C13 . 1.373(5)
C13 C14 . 1.365(5)
C14 C15 . 1.383(4)
C20 O3' 3_656 1.225(9)
C20 O3' . 1.225(9)
C20 O3 . 1.246(9)
C20 O3 3_656 1.246(9)
C20 C21 . 1.474(6)
C20 C21 3_656 1.474(6)
C20 C21' . 1.475(7)
C20 C21' 3_656 1.475(7)
O3 O3 3_656 1.08(2)
O3 C21 3_656 1.831(13)
O3' O3' 3_656 .85(2)

loop_
_geom_torsion_atom_site_label_1
_geom_torsion_atom_site_label_2
_geom_torsion_atom_site_label_3
_geom_torsion_atom_site_label_4
_geom_torsion_site_symmetry_1
_geom_torsion_site_symmetry_4
_geom_torsion
O2 S1 N1 C1 . . 56.0(2)
O1 S1 N1 C1 . . -175.5(2)
C10 S1 N1 C1 . . -60.8(2)
S1 N1 C1 C2 . . 142.8(2)
S1 N1 C1 C3 . . -40.0(3)
C3 C1 C2 C3 . 5_566 .2(4)
N1 C1 C2 C3 . 5_566 177.6(2)
C2 C1 C3 C2 . 5_566 -.2(4)
N1 C1 C3 C2 . 5_566 -177.4(2)
O2 S1 C10 C15 . . 165.7(2)
O1 S1 C10 C15 . . 35.3(2)
N1 S1 C10 C15 . . -76.9(2)
O2 S1 C10 C11 . . -13.2(2)
O1 S1 C10 C11 . . -143.5(2)
N1 S1 C10 C11 . . 104.2(2)
C15 C10 C11 C12 . . .4(4)
S1 C10 C11 C12 . . 179.2(2)
C10 C11 C12 C13 . . -.5(5)
C11 C12 C13 C14 . . .6(5)
C12 C13 C14 C15 . . -.7(5)
C11 C10 C15 C14 . . -.5(4)
S1 C10 C15 C14 . . -179.3(2)
C13 C14 C15 C10 . . .6(5)
O3' C20 O3 O3 3_656 3_656 -50.0(18)
O3' C20 O3 O3 . 3_656 28.8(9)
O3 C20 O3 O3 3_656 3_656 .000(3)
C21 C20 O3 O3 . 3_656 52.6(15)
C21 C20 O3 O3 3_656 3_656 -136.1(13)
C21' C20 O3 O3 . 3_656 83.6(17)
C21' C20 O3 O3 3_656 3_656 -146.9(10)
O3' C20 O3 C21 3_656 3_656 86(3)
O3' C20 O3 C21 . 3_656 164.9(14)
O3 C20 O3 C21 3_656 3_656 136.1(13)
C21 C20 O3 C21 . 3_656 -171.3(3)
C21 C20 O3 C21 3_656 3_656 .0
C21' C20 O3 C21 . 3_656 -140.3(12)
C21' C20 O3 C21 3_656 3_656 -10.8(6)
O3' C20 O3' O3' 3_656 3_656 .000(4)
O3 C20 O3' O3' . 3_656 -36.9(11)
O3 C20 O3' O3' 3_656 3_656 73(2)
C21 C20 O3' O3' . 3_656 163.8(19)
C21 C20 O3' O3' 3_656 3_656 -19(2)
C21' C20 O3' O3' . 3_656 169.7(15)
C21' C20 O3' O3' 3_656 3_656 -26(4)
